data_9009369
loop_
_publ_author_name
'Wildner, M.'
'Giester, G.'

_publ_section_title
;
 The crystal structures of kieserite-type compounds.
 I. Crystal structures of Me(II)SO4*H2O (Me = Mn,Fe,Co,Ni,Zn)
;
_journal_name_full 'Neues Jahrbuch fur Mineralogie, Monatshefte'
_journal_page_first 296
_journal_page_last 306
_journal_volume 1991
_journal_year 1991
_chemical_compound_source Synthetic
_chemical_formula_sum 'H2 Mn O5 S'
_chemical_name_mineral Szmikite
_space_group_IT_number 15
_symmetry_space_group_name_Hall '-C 2yc'
_symmetry_space_group_name_H-M 'C 1 2/c 1'
_cell_angle_alpha 90
_cell_angle_beta 118.11
_cell_angle_gamma 90
_cell_formula_units_Z 4
_cell_length_a 7.116
_cell_length_b 7.667
_cell_length_c 7.920
_cell_volume 381.134
_database_code_amcsd 0014851
_exptl_crystal_density_diffrn 2.946
_cod_depositor_comments
;
     Z value introduced to be consistent with given formula
                                      miguel
;
_cod_original_formula_sum 'Mn S O5 H2'
_cod_database_code 9009369

loop_
_space_group_symop_operation_xyz
x,y,z
1/2+x,1/2+y,z
x,-y,1/2+z
1/2+x,1/2-y,1/2+z
-x,y,1/2-z
1/2-x,1/2+y,1/2-z
-x,-y,-z
1/2-x,1/2-y,-z

loop_
_atom_site_aniso_label
_atom_site_aniso_U_11
_atom_site_aniso_U_22
_atom_site_aniso_U_33
_atom_site_aniso_U_12
_atom_site_aniso_U_13
_atom_site_aniso_U_23
Mn 0.01430 0.01700 0.01660 0.00010 0.00640 0.00150
S 0.01140 0.01370 0.01620 0.00000 0.00550 0.00000
O1 0.01570 0.02820 0.02760 0.00620 0.00840 0.01170
O2 0.02050 0.01960 0.02820 0.00210 0.01410 0.00700
O3 0.02150 0.02090 0.01930 0.00000 0.00980 0.00000

loop_
_atom_site_label
_atom_site_fract_x
_atom_site_fract_y
_atom_site_fract_z
_atom_site_U_iso_or_equiv
Mn 0.00000 0.50000 0.00000 ?
S 0.00000 0.14983 0.25000 ?
O1 0.16790 0.03980 0.39260 ?
O2 0.09440 0.26150 0.15740 ?
O3 0.00000 0.64850 0.25000 ?
H 0.09700 0.73300 0.27900 0.05580

loop_
_cod_related_entry_id
_cod_related_entry_database
_cod_related_entry_code
1 AMCSD 0014851
